data_8104017
loop_
_publ_author_name
'Usov, O.A.'
'Kartenko, N.F.'
'Rozhdestvenskaya, I.V.'
'Goloshchapov, S.I.'
'Konnikov, S.G.'
'Nosov, Yu.G.'
'Osipov, V.N.'

_publ_section_title
;
 Crystal structure of barium yttrium-neodymium cuprate,
 Y.65Nd.35Ba2Cu2.5Al.5O7
;
_journal_name_full 'Zeitschrift fuer Kristallographie (149,1979-)'
_journal_page_first 278
_journal_page_last 278
_journal_volume 209
_journal_year 1994
_chemical_formula_sum 'Al0.5 Ba2 Cu2.5 Nd0.35 O7 Y0.65'
_chemical_name_systematic '(Y0.65 Nd0.35) Ba2 Cu2 (Cu.5 Al0.5) O7'
_space_group_IT_number 123
_symmetry_space_group_name_Hall '-P 4 2'
_symmetry_space_group_name_H-M 'P 4/m m m'
_cell_angle_alpha 90
_cell_angle_beta 90
_cell_angle_gamma 90
_cell_formula_units_Z 1
_cell_length_a 3.885
_cell_length_b 3.885
_cell_length_c 11.803
_cell_volume 178.145
_citation_journal_id_ASTM ZEKRDZ
_cod_data_source_file Usov_ZEKRDZ_1994_1570.cif
_cod_data_source_block Al0.5Ba2Cu2.5Nd0.35O7Y0.65
_cod_original_cell_volume 178.1453
_cod_database_code 8104017

loop_
_symmetry_equiv_pos_as_xyz
x,y,z
-y,x,z
-x,-y,z
y,-x,z
x,-y,-z
y,x,-z
-x,y,-z
-y,-x,-z
-x,-y,-z
y,-x,-z
x,y,-z
-y,x,-z
-x,y,z
-y,-x,z
x,-y,z
y,x,z

loop_
_atom_site_label
_atom_site_type_symbol
_atom_site_fract_x
_atom_site_fract_y
_atom_site_fract_z
_atom_site_occupancy
_atom_site_U_iso_or_equiv
Ba1 Ba+2 0.5 0.5 0.1926 1 0.0
Y1 Y+3 0.5 0.5 0.5 0.65 0.0
Nd1 Nd+3 0.5 0.5 0.5 0.35 0.0
O2 O-2 0.5 0 0.3741 1 0.0
O3 O-2 0 0 0.152 1 0.0
O1 O-2 0 0.5 0 0.5 0.0
Cu2 Cu+2 0 0 0.3579 1 0.0
Al1 Al+3 0 0 0 0.5 0.0
Cu1 Cu+3 0 0 0 0.5 0.0
